data_7102574
loop_
_publ_author_name
'Antonova, Alla B'
'Bruce, Michael I'
'Ellis, Benjamin G'
'Gaudio, Maryka'
'Humphrey, Paul A'
'Jevric, Martyn'
'Melino, Giovanni'
'Nicholson, Brian K'
'Perkins, Gary J'
'Skelton, Brian W'
'Stapleton, Bronwin'
'White, Allan H'
'Zaitseva, Natasha N'

_publ_section_title
;
 A novel methodology for the synthesis of complexes containing long
 carbon chains linking metal centres: molecular structures of
 [Ru(dppe)Cp*]2(mu-C14) and [Co3(mu-dppm)(CO)7]2(mu3:mu3-C16).
;
_journal_issue 8
_journal_name_full 'Chemical communications (Cambridge, England)'
_journal_page_first 960
_journal_page_last 961
_journal_paper_doi 10.1039/b315854n
_journal_year 2004
_chemical_formula_moiety 'C80 H44 Co6 O14 P4'
_chemical_formula_sum 'C80 H44 Co6 O14 P4'
_chemical_formula_weight 1706.71
_space_group_IT_number 14
_symmetry_cell_setting monoclinic
_symmetry_space_group_name_Hall '-P 2yn'
_symmetry_space_group_name_H-M 'P 1 21/n 1'
_audit_creation_date 03-05-05
_audit_creation_method Xtal3.6
_cell_angle_alpha 90.00000
_cell_angle_beta 97.901(3)
_cell_angle_gamma 90.00000
_cell_formula_units_Z 2
_cell_length_a 9.1700(10)
_cell_length_b 19.914(3)
_cell_length_c 20.221(3)
_cell_measurement_reflns_used 5297
_cell_measurement_temperature 150(2)
_cell_measurement_theta_max 28.22
_cell_measurement_theta_min 2.28
_cell_volume 3657.5(9)
_computing_cell_refinement 'Siemens SAINT (Siemens, 1995)'
_computing_data_collection 'Siemens SMART (Siemens, 1995)'
_computing_data_reduction 'xtal ADDREF SORTRF'
_computing_molecular_graphics xtal
_computing_publication_material 'xtal BONDLA CIFIO'
_computing_structure_refinement 'xtal CRYLSQ'
_computing_structure_solution xtal
_diffrn_ambient_temperature 150(2)
_diffrn_measured_fraction_theta_full 1.0
_diffrn_measured_fraction_theta_max 1.0
_diffrn_measurement_device_type
;
Bruker SMART CCD diffractometer
;
_diffrn_measurement_method '\w scans'
_diffrn_radiation_detector 'CCD area detector'
_diffrn_radiation_monochromator graphite
_diffrn_radiation_source 'sealed tube'
_diffrn_radiation_type 'Mo K\a'
_diffrn_radiation_wavelength .71073
_diffrn_reflns_av_R_equivalents .076
_diffrn_reflns_av_sigmaI/netI .105
_diffrn_reflns_limit_h_max 11
_diffrn_reflns_limit_h_min -11
_diffrn_reflns_limit_k_max 24
_diffrn_reflns_limit_k_min -24
_diffrn_reflns_limit_l_max 25
_diffrn_reflns_limit_l_min -25
_diffrn_reflns_number 36221
_diffrn_reflns_theta_full 26.37
_diffrn_reflns_theta_max 26.37
_diffrn_reflns_theta_min 1.44
_diffrn_standards_decay_% 0
_diffrn_standards_number 0
_exptl_absorpt_coefficient_mu 1.482
_exptl_absorpt_correction_T_max 1
_exptl_absorpt_correction_T_min .70
_exptl_absorpt_correction_type multi-scan
_exptl_absorpt_process_details
;
SADABS; Sheldrick, 1996
;
_exptl_crystal_colour dark
_exptl_crystal_density_diffrn 1.55
_exptl_crystal_density_method 'not measured'
_exptl_crystal_description rhomb
_exptl_crystal_F_000 1716
_exptl_crystal_size_max .12
_exptl_crystal_size_mid .11
_exptl_crystal_size_min .1
_refine_diff_density_max .836
_refine_diff_density_min -.434
_refine_ls_extinction_method none
_refine_ls_goodness_of_fit_all 1.042
_refine_ls_goodness_of_fit_ref 1.088
_refine_ls_hydrogen_treatment noref
_refine_ls_matrix_type full
_refine_ls_number_constraints 0
_refine_ls_number_parameters 469
_refine_ls_number_reflns 5206
_refine_ls_number_restraints 0
_refine_ls_R_factor_all .095
_refine_ls_R_factor_gt .057
_refine_ls_shift/su_max .005
_refine_ls_shift/su_mean .0002
_refine_ls_structure_factor_coef F
_refine_ls_weighting_scheme calc
_refine_ls_wR_factor_all .078
_refine_ls_wR_factor_ref .067
_reflns_d_resolution_high .8
_reflns_d_resolution_low 14.082
_reflns_Friedel_coverage 0
_reflns_limit_h_max 11
_reflns_limit_h_min 0
_reflns_limit_k_max 24
_reflns_limit_k_min 0
_reflns_limit_l_max 25
_reflns_limit_l_min -25
_reflns_number_gt 5206
_reflns_number_total 7475
_reflns_threshold_expression 'F    > 4.00 sig(F   )'
_cod_data_source_file b315854n.txt
_cod_data_source_block br986
_cod_original_sg_symbol_Hall -p_2yn
_cod_original_sg_symbol_H-M P_1_21/n_1
_cod_database_code 7102574

loop_
_symmetry_equiv_pos_as_xyz
+x,+y,+z
1/2-x,1/2+y,1/2-z
-x,-y,-z
1/2+x,1/2-y,1/2+z

loop_
_atom_site_label
_atom_site_fract_x
_atom_site_fract_y
_atom_site_fract_z
_atom_site_U_iso_or_equiv
_atom_site_adp_type
_atom_site_occupancy
Co1 .59001(7) .33822(3) .10755(3) .0266(3) Uani 1.00000
Co2 .62317(8) .22750(3) .16427(3) .0269(3) Uani 1.00000
Co3 .41941(8) .24433(4) .07176(3) .0307(4) Uani 1.00000
C11 .7225(6) .3300(3) .0497(3) .035(3) Uani 1.00000
O11 .8030(4) .3250(2) .0123(2) .049(2) Uani 1.00000
C12 .4865(6) .4073(3) .0734(3) .037(3) Uani 1.00000
O12 .4212(5) .4529(2) .0494(2) .054(3) Uani 1.00000
C21 .7675(6) .1985(3) .1197(3) .038(3) Uani 1.00000
O21 .8554(5) .1796(2) .0895(2) .056(3) Uani 1.00000
C22 .5590(6) .1523(3) .1987(3) .037(3) Uani 1.00000
O22 .5135(5) .1048(2) .2198(2) .051(2) Uani 1.00000
C31 .5128(7) .2195(3) .0026(3) .042(3) Uani 1.00000
O31 .5742(5) .2050(2) -.0408(2) .062(3) Uani 1.00000
C32 .2678(7) .2946(3) .0367(3) .046(3) Uani 1.00000
O32 .1683(5) .3266(2) .0175(3) .067(3) Uani 1.00000
C33 .3166(7) .1715(3) .0893(3) .047(3) Uani 1.00000
O33 .2490(6) .1261(3) .1006(2) .072(3) Uani 1.00000
P1 .73188(14) .39650(7) .18339(6) .0279(6) Uani 1.00000
C111 .6548(6) .4502(2) .2420(3) .033(3) Uani 1.00000
C112 .7477(6) .4820(3) .2931(3) .040(3) Uani 1.00000
C113 .6930(8) .5214(3) .3394(3) .048(3) Uani 1.00000
C114 .5435(9) .5303(3) .3352(4) .059(4) Uani 1.00000
C115 .4497(7) .5019(3) .2844(4) .052(4) Uani 1.00000
C116 .5057(7) .4613(3) .2376(3) .040(3) Uani 1.00000
C121 .8562(6) .4533(3) .1482(3) .033(3) Uani 1.00000
C122 .9861(7) .4315(3) .1270(3) .049(4) Uani 1.00000
C123 1.0695(7) .4750(4) .0945(4) .065(5) Uani 1.00000
C124 1.0221(8) .5403(4) .0821(3) .058(4) Uani 1.00000
C125 .8966(9) .5620(3) .1031(4) .063(4) Uani 1.00000
C126 .8129(7) .5190(3) .1355(3) .049(4) Uani 1.00000
C0 .8544(6) .3397(2) .2364(3) .031(3) Uani 1.00000
P2 .75673(15) .26392(7) .25584(7) .0290(7) Uani 1.00000
C211 .6635(6) .2856(3) .3274(2) .033(3) Uani 1.00000
C212 .7155(7) .3353(3) .3723(3) .043(3) Uani 1.00000
C213 .6396(9) .3513(3) .4252(3) .056(4) Uani 1.00000
C214 .5161(8) .3162(4) .4347(3) .057(4) Uani 1.00000
C215 .4642(7) .2657(4) .3917(3) .054(4) Uani 1.00000
C216 .5370(6) .2500(3) .3372(3) .039(3) Uani 1.00000
C221 .9079(6) .2097(3) .2924(3) .035(3) Uani 1.00000
C222 1.0288(7) .1987(3) .2581(3) .051(4) Uani 1.00000
C223 1.1419(8) .1570(4) .2849(4) .064(4) Uani 1.00000
C224 1.1342(9) .1245(4) .3437(4) .073(5) Uani 1.00000
C225 1.0160(9) .1340(3) .3774(3) .064(4) Uani 1.00000
C226 .9032(7) .1774(3) .3519(3) .049(4) Uani 1.00000
C1 .4632(6) .2883(2) .1573(2) .028(2) Uani 1.00000
C2 .3696(6) .3100(2) .2002(2) .029(3) Uani 1.00000
C3 .2924(6) .3318(3) .2399(3) .032(3) Uani 1.00000
C4 .2294(6) .3620(3) .2877(3) .035(3) Uani 1.00000
C5 .1789(6) .3920(3) .3325(3) .039(3) Uani 1.00000
C6 .1256(6) .4258(3) .3812(3) .039(3) Uani 1.00000
C7 .0765(7) .4551(3) .4264(3) .043(3) Uani 1.00000
C8 .0240(7) .4862(3) .4771(3) .050(4) Uani 1.00000
H112 .85364 .47569 .29546 .05000 Uiso 1.00000
H113 .75966 .54276 .37471 .06000 Uiso 1.00000
H114 .50454 .55649 .36938 .07200 Uiso 1.00000
H115 .34341 .50999 .28066 .06800 Uiso 1.00000
H116 .43919 .44122 .20091 .05200 Uiso 1.00000
H122 1.01617 .38489 .13522 .06200 Uiso 1.00000
H123 1.15920 .45970 .07935 .08300 Uiso 1.00000
H124 1.07667 .57102 .05857 .07300 Uiso 1.00000
H125 .86333 .60815 .09535 .07500 Uiso 1.00000
H126 .72233 .53478 .15040 .06200 Uiso 1.00000
H0a .89204 .36271 .27692 .04000 Uiso 1.00000
H0b .93608 .32813 .21383 .04000 Uiso 1.00000
H212 .80603 .35859 .36676 .05400 Uiso 1.00000
H213 .67304 .38747 .45521 .06800 Uiso 1.00000
H214 .46492 .32803 .47203 .07200 Uiso 1.00000
H215 .37745 .24046 .39892 .06600 Uiso 1.00000
H216 .50019 .21490 .30649 .05100 Uiso 1.00000
H222 1.03189 .21993 .21451 .06400 Uiso 1.00000
H223 1.22840 .15141 .26207 .08300 Uiso 1.00000
H224 1.21104 .09383 .36136 .09000 Uiso 1.00000
H225 1.00923 .11049 .41931 .07900 Uiso 1.00000
H226 .81849 .18465 .37630 .06400 Uiso 1.00000

loop_
_atom_site_aniso_label
_atom_site_aniso_U_11
_atom_site_aniso_U_22
_atom_site_aniso_U_33
_atom_site_aniso_U_12
_atom_site_aniso_U_13
_atom_site_aniso_U_23
Co1 .0273(4) .0284(4) .0258(4) .0000(3) .0098(3) .0015(3)
Co2 .0296(4) .0258(4) .0272(4) .0018(3) .0104(3) .0010(3)
Co3 .0349(4) .0316(4) .0262(4) -.0021(3) .0066(3) -.0029(3)
C11 .035(3) .037(3) .033(3) .000(2) .009(2) -.001(2)
O11 .050(3) .060(3) .043(2) -.005(2) .028(2) -.002(2)
C12 .032(3) .042(3) .038(3) -.005(3) .007(2) .008(3)
O12 .044(3) .051(3) .066(3) .005(2) .006(2) .020(2)
C21 .045(3) .033(3) .037(3) .007(3) .013(3) .007(2)
O21 .064(3) .060(3) .053(3) .026(2) .036(2) .013(2)
C22 .037(3) .039(3) .036(3) .006(2) .011(2) -.004(2)
O22 .056(3) .037(2) .063(3) -.006(2) .018(2) .013(2)
C31 .051(4) .038(3) .038(3) -.005(3) .006(3) -.010(3)
O31 .080(4) .067(3) .045(3) -.003(3) .029(2) -.018(2)
C32 .049(4) .041(3) .045(4) -.001(3) -.000(3) -.004(3)
O32 .053(3) .054(3) .085(4) .004(2) -.020(3) -.000(3)
C33 .055(4) .053(4) .030(3) -.010(3) .001(3) -.000(3)
O33 .079(4) .067(3) .066(3) -.037(3) -.005(3) .018(3)
P1 .0293(7) .0263(7) .0298(7) .0004(5) .0103(6) .0021(5)
C111 .043(3) .022(3) .037(3) .002(2) .014(3) .001(2)
C112 .049(4) .033(3) .041(3) .001(3) .012(3) -.002(3)
C113 .070(5) .031(3) .044(3) -.003(3) .019(3) -.005(3)
C114 .080(5) .039(4) .067(5) -.004(3) .042(4) -.013(3)
C115 .050(4) .036(3) .077(5) .003(3) .034(3) -.007(3)
C116 .043(3) .029(3) .051(3) -.003(2) .015(3) -.003(3)
C121 .038(3) .032(3) .031(3) -.005(2) .007(2) .001(2)
C122 .044(4) .052(4) .057(4) -.003(3) .023(3) .008(3)
C123 .042(4) .085(6) .073(5) -.018(4) .022(4) .011(4)
C124 .064(5) .064(5) .046(4) -.031(4) .009(3) .006(3)
C125 .095(6) .039(4) .059(4) -.010(4) .027(4) .008(3)
C126 .067(4) .040(3) .046(4) .001(3) .023(3) .011(3)
C0 .030(3) .026(3) .039(3) .001(2) .012(2) .000(2)
P2 .0287(7) .0296(7) .0297(7) .0007(5) .0073(5) .0040(5)
C211 .038(3) .034(3) .026(3) .008(2) .005(2) .003(2)
C212 .058(4) .042(3) .030(3) .000(3) .009(3) .007(3)
C213 .095(6) .044(4) .029(3) .012(4) .010(3) .002(3)
C214 .069(5) .076(5) .029(3) .019(4) .020(3) .011(3)
C215 .052(4) .080(5) .032(3) .007(4) .015(3) .013(3)
C216 .038(3) .051(4) .027(3) -.001(3) .005(2) .002(2)
C221 .038(3) .027(3) .039(3) .002(2) -.005(2) -.000(2)
C222 .044(4) .041(4) .070(4) .007(3) .010(3) .002(3)
C223 .045(4) .047(4) .098(6) .014(3) -.005(4) -.010(4)
C224 .067(5) .057(5) .081(6) .023(4) -.037(4) -.014(4)
C225 .093(6) .045(4) .044(4) .021(4) -.020(4) .002(3)
C226 .065(4) .037(3) .043(4) .007(3) -.004(3) .002(3)
C1 .033(3) .027(3) .026(2) -.001(2) .010(2) -.003(2)
C2 .033(3) .025(3) .030(3) -.003(2) .005(2) .003(2)
C3 .030(3) .032(3) .036(3) .001(2) .011(2) -.004(2)
C4 .030(3) .041(3) .037(3) -.000(2) .011(2) -.004(2)
C5 .035(3) .045(3) .039(3) .001(3) .011(3) -.003(3)
C6 .038(3) .044(3) .036(3) .002(3) .012(3) -.005(3)
C7 .049(4) .044(3) .039(3) .002(3) .015(3) -.008(3)
C8 .054(4) .052(4) .048(4) .006(3) .024(3) -.008(3)

loop_
_atom_type_symbol
_atom_type_oxidation_number
_atom_type_number_in_cell
_atom_type_scat_dispersion_real
_atom_type_scat_dispersion_imag
_atom_type_scat_source
C 0 160 .002 .002 'Int Tables Vol IV Tables 2.2B and 2.3.1'
H 0 88 0 0 'Int Tables Vol IV Tables 2.2B and 2.3.1'
Co 0 12 .299 .973 'Int Tables Vol IV Tables 2.2B and 2.3.1'
O 0 28 .008 .006 'Int Tables Vol IV Tables 2.2B and 2.3.1'
P 0 8 .09 .095 'Int Tables Vol IV Tables 2.2B and 2.3.1'

loop_
_geom_angle_atom_site_label_1
_geom_angle_atom_site_label_2
_geom_angle_atom_site_label_3
_geom_angle_site_symmetry_3
_geom_angle
Co2 Co1 Co3 . 59.88(3)
Co2 Co1 C11 . 99.70(17)
Co2 Co1 C12 . 154.3(2)
Co2 Co1 P1 . 97.07(4)
Co2 Co1 C1 . 48.87(15)
Co3 Co1 C11 . 101.32(17)
Co3 Co1 C12 . 101.00(18)
Co3 Co1 P1 . 152.79(5)
Co3 Co1 C1 . 50.10(14)
C11 Co1 C12 . 101.0(3)
C11 Co1 P1 . 96.50(17)
C11 Co1 C1 . 143.5(2)
C12 Co1 P1 . 95.52(18)
C12 Co1 C1 . 106.1(2)
P1 Co1 C1 . 104.53(15)
Co1 Co2 Co3 . 59.99(3)
Co1 Co2 C21 . 96.06(18)
Co1 Co2 C22 . 153.98(18)
Co1 Co2 P2 . 96.59(5)
Co1 Co2 C1 . 49.69(16)
Co3 Co2 C21 . 101.30(17)
Co3 Co2 C22 . 98.82(17)
Co3 Co2 P2 . 150.03(5)
Co3 Co2 C1 . 50.27(14)
C21 Co2 C22 . 103.4(3)
C21 Co2 P2 . 99.50(18)
C21 Co2 C1 . 141.8(2)
C22 Co2 P2 . 97.09(17)
C22 Co2 C1 . 105.8(2)
P2 Co2 C1 . 100.85(15)
Co1 Co3 Co2 . 60.13(3)
Co1 Co3 C31 . 94.9(2)
Co1 Co3 C32 . 96.8(2)
Co1 Co3 C33 . 151.69(18)
Co1 Co3 C1 . 49.58(16)
Co2 Co3 C31 . 99.14(19)
Co2 Co3 C32 . 147.5(2)
Co2 Co3 C33 . 95.97(18)
Co2 Co3 C1 . 48.92(15)
C31 Co3 C32 . 105.9(3)
C31 Co3 C33 . 104.5(3)
C31 Co3 C1 . 139.0(2)
C32 Co3 C33 . 97.5(3)
C32 Co3 C1 . 99.0(2)
C33 Co3 C1 . 103.9(2)
Co1 C11 O11 . 178.5(5)
Co1 C12 O12 . 177.8(5)
Co2 C21 O21 . 177.5(5)
Co2 C22 O22 . 177.7(5)
Co3 C31 O31 . 178.4(6)
Co3 C32 O32 . 176.3(6)
Co3 C33 O33 . 178.5(6)
Co1 P1 C111 . 121.40(18)
Co1 P1 C121 . 113.41(17)
Co1 P1 C0 . 109.80(17)
C111 P1 C121 . 102.2(2)
C111 P1 C0 . 104.1(2)
C121 P1 C0 . 104.3(2)
P1 C111 C112 . 119.9(4)
P1 C111 C116 . 121.8(4)
C112 C111 C116 . 118.3(5)
C111 C112 C113 . 121.4(6)
C111 C112 H112 . 118.7
C113 C112 H112 . 119.9
C112 C113 C114 . 119.3(6)
C112 C113 H113 . 120.0
C114 C113 H113 . 120.7
C113 C114 C115 . 120.8(7)
C113 C114 H114 . 119.1
C115 C114 H114 . 120.1
C114 C115 C116 . 119.8(6)
C114 C115 H115 . 120.3
C116 C115 H115 . 119.9
C111 C116 C115 . 120.3(5)
C111 C116 H116 . 119.5
C115 C116 H116 . 120.1
P1 C121 C122 . 122.4(4)
P1 C121 C126 . 118.8(5)
C122 C121 C126 . 118.5(6)
C121 C122 C123 . 120.3(6)
C121 C122 H122 . 118.7
C123 C122 H122 . 121.1
C122 C123 C124 . 119.7(7)
C122 C123 H123 . 120.3
C124 C123 H123 . 120.0
C123 C124 C125 . 120.2(7)
C123 C124 H124 . 121.1
C125 C124 H124 . 118.6
C124 C125 C126 . 120.5(6)
C124 C125 H125 . 120.8
C126 C125 H125 . 118.8
C121 C126 C125 . 120.9(6)
C121 C126 H126 . 119.0
C125 C126 H126 . 120.2
P1 C0 P2 . 110.9(3)
P1 C0 H0a . 109.0
P1 C0 H0b . 109.0
P2 C0 H0a . 109.9
P2 C0 H0b . 110.0
H0a C0 H0b . 108.0
Co2 P2 C0 . 108.96(17)
Co2 P2 C211 . 118.51(17)
Co2 P2 C221 . 116.68(18)
C0 P2 C211 . 105.7(2)
C0 P2 C221 . 102.0(2)
C211 P2 C221 . 103.3(2)
P2 C211 C212 . 122.1(4)
P2 C211 C216 . 118.7(4)
C212 C211 C216 . 119.2(5)
C211 C212 C213 . 120.3(6)
C211 C212 H212 . 119.4
C213 C212 H212 . 120.3
C212 C213 C214 . 120.2(6)
C212 C213 H213 . 120.4
C214 C213 H213 . 119.4
C213 C214 C215 . 120.5(6)
C213 C214 H214 . 118.9
C215 C214 H214 . 120.6
C214 C215 C216 . 120.1(6)
C214 C215 H215 . 120.4
C216 C215 H215 . 119.6
C211 C216 C215 . 119.6(5)
C211 C216 H216 . 120.0
C215 C216 H216 . 120.4
P2 C221 C222 . 119.8(4)
P2 C221 C226 . 121.2(5)
C222 C221 C226 . 118.9(5)
C221 C222 C223 . 120.1(6)
C221 C222 H222 . 120.0
C223 C222 H222 . 119.9
C222 C223 C224 . 120.1(7)
C222 C223 H223 . 119.9
C224 C223 H223 . 120.1
C223 C224 C225 . 120.5(7)
C223 C224 H224 . 120.1
C225 C224 H224 . 119.3
C224 C225 C226 . 120.0(7)
C224 C225 H225 . 120.9
C226 C225 H225 . 119.1
C221 C226 C225 . 120.4(6)
C221 C226 H226 . 119.5
C225 C226 H226 . 120.1
Co1 C1 Co2 . 81.4(2)
Co1 C1 Co3 . 80.3(2)
Co1 C1 C2 . 130.3(4)
Co2 C1 Co3 . 80.8(2)
Co2 C1 C2 . 134.5(4)
Co3 C1 C2 . 129.6(4)
C1 C2 C3 . 176.3(5)
C2 C3 C4 . 169.7(5)
C3 C4 C5 . 176.2(6)
C4 C5 C6 . 178.9(6)
C5 C6 C7 . 178.4(6)
C6 C7 C8 . 178.6(6)
C7 C8 C8 '3 566' 179.6(7)

loop_
_geom_bond_atom_site_label_1
_geom_bond_atom_site_label_2
_geom_bond_site_symmetry_2
_geom_bond_distance
Co1 Co2 . 2.4846(10)
Co1 Co3 . 2.4809(10)
Co1 C11 . 1.807(6)
Co1 C12 . 1.759(6)
Co1 P1 . 2.2007(14)
Co1 C1 . 1.916(5)
Co2 Co3 . 2.4782(9)
Co2 C21 . 1.796(6)
Co2 C22 . 1.786(6)
Co2 P2 . 2.1980(14)
Co2 C1 . 1.893(5)
Co3 C31 . 1.807(6)
Co3 C32 . 1.779(6)
Co3 C33 . 1.791(7)
Co3 C1 . 1.931(5)
C11 O11 . 1.131(7)
C12 O12 . 1.156(7)
C21 O21 . 1.140(8)
C22 O22 . 1.139(7)
C31 O31 . 1.143(8)
C32 O32 . 1.137(8)
C33 O33 . 1.138(8)
P1 C111 . 1.811(6)
P1 C121 . 1.820(6)
P1 C0 . 1.833(5)
C111 C112 . 1.398(7)
C111 C116 . 1.376(8)
C112 C113 . 1.369(9)
C112 H112 . .974
C113 C114 . 1.373(11)
C113 H113 . .972
C114 C115 . 1.369(9)
C114 H114 . .972
C115 C116 . 1.394(9)
C115 H115 . .980
C116 H116 . .979
C121 C122 . 1.390(9)
C121 C126 . 1.380(8)
C122 C123 . 1.381(10)
C122 H122 . .976
C123 C124 . 1.383(11)
C123 H123 . .966
C124 C125 . 1.351(11)
C124 H124 . .957
C125 C126 . 1.374(10)
C125 H125 . .975
C126 H126 . .974
C0 P2 . 1.825(5)
C0 H0a . .959
C0 H0b . .958
P2 C211 . 1.831(6)
P2 C221 . 1.831(5)
C211 C212 . 1.381(7)
C211 C216 . 1.397(8)
C212 C213 . 1.391(9)
C212 H212 . .971
C213 C214 . 1.367(11)
C213 H213 . .965
C214 C215 . 1.370(10)
C214 H214 . .972
C215 C216 . 1.399(9)
C215 H215 . .969
C216 H216 . .965
C221 C222 . 1.404(9)
C221 C226 . 1.370(8)
C222 C223 . 1.381(9)
C222 H222 . .981
C223 C224 . 1.363(12)
C223 H223 . .977
C224 C225 . 1.371(13)
C224 H224 . .964
C225 C226 . 1.390(10)
C225 H225 . .978
C226 H226 . .987
C1 C2 . 1.371(8)
C2 C3 . 1.221(8)
C3 C4 . 1.336(8)
C4 C5 . 1.228(8)
C5 C6 . 1.339(8)
C6 C7 . 1.221(8)
C7 C8 . 1.343(9)
C8 C8 '3 566' 1.211(9)
